data_8104618
loop_
_publ_author_name
'Yin, Wei-Dong'
'Liu, Qian-Long'
'Zhao, Ya-Jing'
'Gong, Xiao-Ru'
'Li, Gui-Lian'

_publ_section_title
;
 Crystal structure of
 catena-poly[bis(&#x00B5;2-3,5-bis(1-imidazolyl)pyridine-\k2
 N:N&#x2032;)-(&#x00B5;2-3-nitrophthalato-k3
 O,O&#x2032;:O&#x2033;)cadmium(II)] dihydrate, C30H25N11O8Cd
;
_journal_issue 5
_journal_name_full 'Zeitschrift f\"ur Kristallographie - New Crystal Structures'
_journal_page_first 899
_journal_page_last 902
_journal_paper_doi 10.1515/ncrs-2021-0133
_journal_volume 236
_journal_year 2021
_chemical_formula_moiety 'C30 H21 Cd1 N11 O6, 2H2 O'
_chemical_formula_sum 'C30 H25 Cd N11 O8'
_chemical_formula_weight 780.00
_space_group_crystal_system orthorhombic
_space_group_IT_number 62
_space_group_name_Hall '-P 2ac 2n'
_space_group_name_H-M_alt 'P n m a'
_atom_sites_solution_hydrogens mixed
_atom_sites_solution_primary iterative
_cell_angle_alpha 90
_cell_angle_beta 90
_cell_angle_gamma 90
_cell_formula_units_Z 4
_cell_length_a 17.9344(3)
_cell_length_b 18.2722(3)
_cell_length_c 9.5619(2)
_cell_measurement_reflns_used 15830
_cell_measurement_temperature 293.28(10)
_cell_measurement_theta_max 27.2020
_cell_measurement_theta_min 3.8270
_cell_volume 3133.44(10)
_computing_cell_refinement 'CrysAlisPro 1.171.39.46 (Rigaku OD, 2018)'
_computing_data_collection 'CrysAlisPro 1.171.39.46 (Rigaku OD, 2018)'
_computing_data_reduction 'CrysAlisPro 1.171.39.46 (Rigaku OD, 2018)'
_computing_molecular_graphics 'Olex2 (Dolomanov et al., 2009)'
_computing_publication_material 'Olex2 (Dolomanov et al., 2009)'
_computing_structure_refinement 'ShelXL (Sheldrick, 2015)'
_computing_structure_solution 'olex2.solve (Bourhis et al., 2015)'
_diffrn_ambient_environment air
_diffrn_ambient_temperature 293.28(10)
_diffrn_detector 'CCD plate'
_diffrn_detector_area_resol_mean 8.0584
_diffrn_detector_type EosS2
_diffrn_measured_fraction_theta_full 0.997
_diffrn_measured_fraction_theta_max 0.928
_diffrn_measurement_details
;
List of Runs (angles in degrees, time in seconds):

  # Type    Start    End  Width  t~exp~   \w     \q     \k     \f   Frames
--------------------------------------------------------------------------
  1  \w    -20.00  25.00   1.00    3.39    --  -13.80 -99.00 -90.00   45
  2  \w    -83.00   5.00   1.00    3.39    --  -13.80 -38.00   0.00   88
  3  \w    -86.00 -35.00   1.00    3.39    --  -13.80-178.00-120.00   51
  4  \w    -20.00  25.00   1.00    3.39    --  -13.80 -99.00 150.00   45
  5  \w     -4.00  84.00   1.00    3.39    --   14.82  38.00-120.00   88
  6  \w     -2.00  82.00   1.00    3.39    --   14.82  57.00 -60.00   84
  7  \w    -17.00  47.00   1.00    3.39    --   14.82 -99.00  60.00   64
  8  \w     -4.00  84.00   1.00    3.39    --   14.82  38.00-180.00   88
;
_diffrn_measurement_device 'four-circle diffractometer'
_diffrn_measurement_device_type 'SuperNova, Single source at offset/far, EosS2'
_diffrn_measurement_method '\w scans'
_diffrn_orient_matrix_type 'CrysAlisPro convention (1999,Acta A55,543-557)'
_diffrn_orient_matrix_UB_11 -0.0346833000
_diffrn_orient_matrix_UB_12 0.0239042000
_diffrn_orient_matrix_UB_13 0.0138719000
_diffrn_orient_matrix_UB_21 0.0120925000
_diffrn_orient_matrix_UB_22 0.0701962000
_diffrn_orient_matrix_UB_23 -0.0041103000
_diffrn_orient_matrix_UB_31 -0.0147375000
_diffrn_orient_matrix_UB_32 0.0012127000
_diffrn_orient_matrix_UB_33 -0.0360013000
_diffrn_radiation_monochromator mirror
_diffrn_radiation_probe x-ray
_diffrn_radiation_type MoK\a
_diffrn_radiation_wavelength 0.71073
_diffrn_reflns_av_R_equivalents 0.0378
_diffrn_reflns_av_unetI/netI 0.0237
_diffrn_reflns_Laue_measured_fraction_full 0.997
_diffrn_reflns_Laue_measured_fraction_max 0.928
_diffrn_reflns_limit_h_max 23
_diffrn_reflns_limit_h_min -23
_diffrn_reflns_limit_k_max 24
_diffrn_reflns_limit_k_min -18
_diffrn_reflns_limit_l_max 12
_diffrn_reflns_limit_l_min -12
_diffrn_reflns_number 35240
_diffrn_reflns_point_group_measured_fraction_full 0.997
_diffrn_reflns_point_group_measured_fraction_max 0.928
_diffrn_reflns_theta_full 25.242
_diffrn_reflns_theta_max 28.448
_diffrn_reflns_theta_min 3.287
_diffrn_source 'micro-focus sealed X-ray tube'
_diffrn_source_type 'SuperNova (Mo) X-ray Source'
_exptl_absorpt_coefficient_mu 0.768
_exptl_absorpt_correction_T_max 1.00000
_exptl_absorpt_correction_T_min 0.84166
_exptl_absorpt_correction_type multi-scan
_exptl_absorpt_process_details
;
CrysAlisPro 1.171.39.46 (Rigaku Oxford Diffraction, 2018)
Empirical absorption correction using spherical harmonics,
 implemented in SCALE3 ABSPACK scaling algorithm.
;
_exptl_crystal_colour colourless
_exptl_crystal_colour_primary colourless
_exptl_crystal_density_diffrn 1.653
_exptl_crystal_description block
_exptl_crystal_F_000 1576
_exptl_crystal_size_max 0.39
_exptl_crystal_size_mid 0.35
_exptl_crystal_size_min 0.29
_refine_diff_density_max 0.439
_refine_diff_density_min -0.559
_refine_diff_density_rms 0.059
_refine_ls_extinction_coef .
_refine_ls_extinction_method none
_refine_ls_goodness_of_fit_ref 1.107
_refine_ls_hydrogen_treatment constr
_refine_ls_matrix_type full
_refine_ls_number_parameters 266
_refine_ls_number_reflns 3786
_refine_ls_number_restraints 26
_refine_ls_restrained_S_all 1.108
_refine_ls_R_factor_all 0.0416
_refine_ls_R_factor_gt 0.0345
_refine_ls_shift/su_max 0.001
_refine_ls_shift/su_mean 0.000
_refine_ls_structure_factor_coef Fsqd
_refine_ls_weighting_details 'w=1/[\s^2^(Fo^2^)+(0.0217P)^2^+2.8369P] where P=(Fo^2^+2Fc^2^)/3'
_refine_ls_weighting_scheme calc
_refine_ls_wR_factor_gt 0.0683
_refine_ls_wR_factor_ref 0.0707
_reflns_Friedel_coverage 0.000
_reflns_Friedel_fraction_full .
_reflns_Friedel_fraction_max .
_reflns_number_gt 3390
_reflns_number_total 3786
_reflns_threshold_expression 'I > 2\s(I)'
_cod_data_source_file suppl_j_ncrs-2021-0133_suppl.cif
_cod_data_source_block lgl-44
_cod_original_formula_sum 'C30 H25 Cd1 N11 O8'
_cod_database_code 8104618
_shelx_space_group_comment
;
The symmetry employed for this shelxl refinement is uniquely defined
by the following loop, which should always be used as a source of
symmetry information in preference to the above space-group names.
They are only intended as comments.
;
_shelx_estimated_absorpt_t_max 0.808
_shelx_estimated_absorpt_t_min 0.754
_reflns_odcompleteness_completeness 99.57
_reflns_odcompleteness_iscentric 1
_reflns_odcompleteness_theta 25.30
_olex2_refinement_description
;
1. Fixed Uiso
 At 1.2 times of:
  All C(H) groups
 At 1.5 times of:
  All O(H,H) groups
2. Restrained distances
 N6-O4 \\sim N6-O4A
 with sigma of 0.01
 N6-O5 \\sim N6-O5A
 with sigma of 0.01
3. Rigid bond restraints
 O4, O5
 with sigma for 1-2 distances of 0.01 and sigma for 1-3 distances of 0.02
4. Uiso/Uaniso restraints and constraints
O4 \\sim O5: within 2A with sigma of 0.01 and sigma for terminal atoms of 0.02
Uanis(O4) \\sim Ueq, Uanis(O5) \\sim Ueq, Uanis(O4A) \\sim Ueq, Uanis(O5A)
\\sim Ueq: with sigma of 0.01 and sigma for terminal atoms of 0.02
5. Others
 Sof(O4A)=Sof(O5A)=0.5*(1-FVAR(2))
 Sof(O4)=Sof(O5)=0.5*FVAR(2)
6.a Riding coordinates:
 O1W(H1WA,H1WB)
6.b Aromatic/amide H refined with riding coordinates:
 C4(H4), C5(H5), C6(H6), C9(H9), C10(H10), C11(H11), C13(H13), C15(H15),
 C16(H16), C17(H17), C18(H18), C19(H19)
;
_olex2_submission_special_instructions 'No special instructions were received'
_oxdiff_exptl_absorpt_empirical_details
;
Empirical correction (ABSPACK) includes:
- Absorption correction using spherical harmonics
- Frame scaling
;
_oxdiff_exptl_absorpt_empirical_full_max 1.192
_oxdiff_exptl_absorpt_empirical_full_min 0.791

loop_
_space_group_symop_operation_xyz
'x, y, z'
'-x+1/2, -y, z+1/2'
'-x, y+1/2, -z'
'x+1/2, -y+1/2, -z+1/2'
'-x, -y, -z'
'x-1/2, y, -z-1/2'
'x, -y-1/2, z'
'-x-1/2, y-1/2, z-1/2'

loop_
_atom_site_label
_atom_site_type_symbol
_atom_site_fract_x
_atom_site_fract_y
_atom_site_fract_z
_atom_site_U_iso_or_equiv
_atom_site_adp_type
_atom_site_occupancy
_atom_site_site_symmetry_order
_atom_site_calc_flag
_atom_site_refinement_flags_posn
_atom_site_refinement_flags_adp
_atom_site_refinement_flags_occupancy
_atom_site_disorder_assembly
_atom_site_disorder_group
Cd1 Cd 0.77972(2) 0.2500 0.66270(2) 0.03121(8) Uani 1 2 d S T P . .
O1 O 0.65926(11) 0.19115(13) 0.5787(2) 0.0705(6) Uani 1 1 d . . . . .
O2 O 0.53199(14) 0.2500 0.7699(3) 0.0689(10) Uani 1 2 d S T P A .
O3 O 0.41098(12) 0.2500 0.7344(2) 0.0446(6) Uani 1 2 d S T P A .
O4 O 0.617(2) 0.2500 0.1207(9) 0.063(6) Uani 0.44(6) 2 d DS TU P A 1
O4A O 0.6354(13) 0.2370(12) 0.1218(8) 0.049(4) Uani 0.28(3) 1 d D U . A 2
O5 O 0.6902(5) 0.2500 0.3096(12) 0.063(8) Uani 0.44(6) 2 d DS TU P A 1
O5A O 0.6798(11) 0.2888(15) 0.3005(12) 0.062(4) Uani 0.28(3) 1 d D U . A 2
N1 N 0.75623(11) 0.33807(11) 0.8313(2) 0.0376(5) Uani 1 1 d . . . . .
N2 N 0.68961(10) 0.40227(10) 0.98075(19) 0.0321(4) Uani 1 1 d . . . . .
N3 N 0.42468(9) 0.40188(10) 1.07742(19) 0.0308(4) Uani 1 1 d . . . . .
N4 N 0.33385(10) 0.33930(11) 0.9786(2) 0.0365(4) Uani 1 1 d . . . . .
N5 N 0.58255(12) 0.47644(15) 1.2737(3) 0.0609(7) Uani 1 1 d . . . . .
N6 N 0.6294(2) 0.2500 0.2458(3) 0.0487(8) Uani 1 2 d DS T P . .
C1 C 0.62986(18) 0.2500 0.5504(3) 0.0392(8) Uani 1 2 d S T P A .
C2 C 0.55712(16) 0.2500 0.4701(3) 0.0272(6) Uani 1 2 d S T P . .
C3 C 0.48730(16) 0.2500 0.5341(3) 0.0273(6) Uani 1 2 d S T P A .
C4 C 0.42285(19) 0.2500 0.4531(4) 0.0370(7) Uani 1 2 d S T P . .
H4 H 0.3766 0.2500 0.4970 0.044 Uiso 1 2 calc RS T P A .
C5 C 0.4263(2) 0.2500 0.3078(4) 0.0446(9) Uani 1 2 d S T P A .
H5 H 0.3828 0.2500 0.2550 0.054 Uiso 1 2 calc RS T P . .
C6 C 0.4940(2) 0.2500 0.2436(3) 0.0407(8) Uani 1 2 d S T P . .
H6 H 0.4971 0.2500 0.1465 0.049 Uiso 1 2 calc RS T P A .
C7 C 0.55819(19) 0.2500 0.3238(3) 0.0330(7) Uani 1 2 d S T P A .
C8 C 0.47659(17) 0.2500 0.6933(3) 0.0321(7) Uani 1 2 d S T P . .
C9 C 0.80166(12) 0.38767(14) 0.8971(3) 0.0390(6) Uani 1 1 d . . . . .
H9 H 0.8525 0.3930 0.8805 0.047 Uiso 1 1 calc R . . . .
C10 C 0.68976(13) 0.34834(14) 0.8837(2) 0.0366(5) Uani 1 1 d . . . . .
H10 H 0.6477 0.3219 0.8575 0.044 Uiso 1 1 calc R . . . .
C11 C 0.76203(12) 0.42761(14) 0.9893(3) 0.0406(6) Uani 1 1 d . . . . .
H11 H 0.7798 0.4647 1.0469 0.049 Uiso 1 1 calc R . . . .
C12 C 0.62803(11) 0.42313(12) 1.0641(2) 0.0304(5) Uani 1 1 d . . . . .
C13 C 0.55656(11) 0.40576(12) 1.0234(2) 0.0314(5) Uani 1 1 d . . . . .
H13 H 0.5477 0.3831 0.9378 0.038 Uiso 1 1 calc R . . . .
C14 C 0.49865(11) 0.42256(12) 1.1117(2) 0.0298(5) Uani 1 1 d . . . . .
C15 C 0.51346(14) 0.45809(15) 1.2361(3) 0.0486(7) Uani 1 1 d . . . . .
H15 H 0.4741 0.4696 1.2954 0.058 Uiso 1 1 calc R . . . .
C16 C 0.63851(13) 0.45907(16) 1.1889(3) 0.0483(7) Uani 1 1 d . . . . .
H16 H 0.6868 0.4717 1.2150 0.058 Uiso 1 1 calc R . . . .
C17 C 0.40561(12) 0.35089(13) 0.9806(2) 0.0336(5) Uani 1 1 d . . . . .
H17 H 0.4396 0.3271 0.9228 0.040 Uiso 1 1 calc R . . . .
C18 C 0.30452(13) 0.38498(15) 1.0785(3) 0.0449(6) Uani 1 1 d . . . . .
H18 H 0.2541 0.3888 1.0999 0.054 Uiso 1 1 calc R . . . .
C19 C 0.35921(13) 0.42348(15) 1.1409(3) 0.0430(6) Uani 1 1 d . . . . .
H19 H 0.3539 0.4577 1.2123 0.052 Uiso 1 1 calc R . . . .
O1W O 0.61506(12) 0.04498(13) 0.5852(2) 0.0720(6) Uani 1 1 d . . . . .
H1WA H 0.6273 0.0899 0.5972 0.108 Uiso 1 1 d R . . . .
H1WB H 0.6014 0.0360 0.5018 0.108 Uiso 1 1 d R . . . .

loop_
_atom_site_aniso_label
_atom_site_aniso_U_11
_atom_site_aniso_U_22
_atom_site_aniso_U_33
_atom_site_aniso_U_23
_atom_site_aniso_U_13
_atom_site_aniso_U_12
Cd1 0.02388(12) 0.03959(14) 0.03016(13) 0.000 0.00889(9) 0.000
O1 0.0470(11) 0.0898(16) 0.0747(15) 0.0094(13) -0.0098(11) 0.0286(11)
O2 0.0315(14) 0.148(3) 0.0274(13) 0.000 -0.0057(11) 0.000
O3 0.0257(11) 0.0746(18) 0.0335(13) 0.000 0.0053(10) 0.000
O4 0.081(14) 0.071(11) 0.038(6) 0.000 0.033(5) 0.000
O4A 0.058(7) 0.054(9) 0.035(5) -0.019(4) 0.019(3) -0.004(6)
O5 0.044(5) 0.10(2) 0.043(5) 0.000 0.012(3) 0.000
O5A 0.053(6) 0.080(9) 0.053(5) -0.002(5) 0.013(4) -0.020(6)
N1 0.0287(9) 0.0459(11) 0.0382(11) -0.0019(10) 0.0072(8) -0.0013(9)
N2 0.0242(9) 0.0372(10) 0.0349(10) -0.0059(9) 0.0008(8) -0.0032(8)
N3 0.0243(9) 0.0369(10) 0.0312(9) -0.0055(8) -0.0009(7) 0.0002(8)
N4 0.0255(9) 0.0454(11) 0.0386(11) -0.0053(9) -0.0037(8) -0.0009(8)
N5 0.0349(11) 0.0937(19) 0.0542(14) -0.0436(14) 0.0008(10) -0.0065(12)
N6 0.062(2) 0.0543(19) 0.0299(16) 0.000 0.0135(15) 0.000
C1 0.0270(16) 0.065(2) 0.0260(16) 0.000 0.0055(13) 0.000
C2 0.0296(15) 0.0281(14) 0.0239(14) 0.000 -0.0006(12) 0.000
C3 0.0268(14) 0.0308(15) 0.0244(15) 0.000 -0.0033(12) 0.000
C4 0.0319(16) 0.0424(18) 0.0365(18) 0.000 -0.0063(14) 0.000
C5 0.046(2) 0.052(2) 0.0360(19) 0.000 -0.0207(16) 0.000
C6 0.060(2) 0.0390(18) 0.0227(15) 0.000 -0.0073(16) 0.000
C7 0.0426(18) 0.0314(16) 0.0252(15) 0.000 0.0036(13) 0.000
C8 0.0258(15) 0.0448(18) 0.0256(15) 0.000 0.0004(12) 0.000
C9 0.0243(11) 0.0450(14) 0.0477(14) 0.0030(12) 0.0019(10) -0.0033(10)
C10 0.0292(11) 0.0459(13) 0.0347(12) -0.0088(11) 0.0047(10) -0.0057(10)
C11 0.0271(11) 0.0423(13) 0.0524(15) -0.0068(12) -0.0036(10) -0.0062(10)
C12 0.0251(10) 0.0331(11) 0.0330(11) -0.0045(10) 0.0016(9) -0.0006(9)
C13 0.0281(11) 0.0367(12) 0.0293(11) -0.0068(10) -0.0016(9) -0.0020(9)
C14 0.0261(10) 0.0290(10) 0.0342(11) -0.0038(9) -0.0020(9) -0.0011(9)
C15 0.0330(13) 0.0654(17) 0.0473(15) -0.0264(14) 0.0041(11) -0.0019(12)
C16 0.0272(12) 0.0661(17) 0.0516(15) -0.0256(14) -0.0037(11) -0.0058(12)
C17 0.0263(11) 0.0432(13) 0.0313(11) -0.0073(10) -0.0024(9) 0.0009(9)
C18 0.0268(11) 0.0516(15) 0.0563(16) -0.0132(13) 0.0056(11) -0.0001(11)
C19 0.0304(12) 0.0481(14) 0.0505(15) -0.0184(12) 0.0069(11) 0.0014(11)
O1W 0.0792(15) 0.0776(15) 0.0591(13) 0.0234(12) 0.0123(12) 0.0127(12)

loop_
_atom_type_symbol
_atom_type_description
_atom_type_scat_dispersion_real
_atom_type_scat_dispersion_imag
_atom_type_scat_source
C C 0.0033 0.0016 'International Tables Vol C Tables 4.2.6.8 and 6.1.1.4'
H H 0.0000 0.0000 'International Tables Vol C Tables 4.2.6.8 and 6.1.1.4'
Cd Cd -0.8075 1.2024 'International Tables Vol C Tables 4.2.6.8 and 6.1.1.4'
N N 0.0061 0.0033 'International Tables Vol C Tables 4.2.6.8 and 6.1.1.4'
O O 0.0106 0.0060 'International Tables Vol C Tables 4.2.6.8 and 6.1.1.4'

loop_
_geom_angle_atom_site_label_1
_geom_angle_atom_site_label_2
_geom_angle_atom_site_label_3
_geom_angle
_geom_angle_site_symmetry_1
_geom_angle_site_symmetry_3
O1 Cd1 O1 50.02(10) . 7_565
O1 Cd1 O3 154.89(5) . 6_657
O1 Cd1 O3 154.89(5) 7_565 6_657
N1 Cd1 O1 76.80(7) . 7_565
N1 Cd1 O1 111.04(7) . .
N1 Cd1 O1 76.80(7) 7_565 .
N1 Cd1 O1 111.04(7) 7_565 7_565
N1 Cd1 O3 84.23(6) . 6_657
N1 Cd1 O3 84.23(6) 7_565 6_657
N1 Cd1 N1 88.00(10) . 7_565
N1 Cd1 N4 89.59(7) 7_565 4_556
N1 Cd1 N4 164.94(7) . 4_556
N1 Cd1 N4 164.94(7) 7_565 6_657
N1 Cd1 N4 89.60(7) . 6_657
N4 Cd1 O1 82.80(7) 4_556 .
N4 Cd1 O1 117.83(7) 6_657 .
N4 Cd1 O1 117.83(7) 4_556 7_565
N4 Cd1 O1 82.80(7) 6_657 7_565
N4 Cd1 O3 80.74(6) 6_657 6_657
N4 Cd1 O3 80.74(6) 4_556 6_657
N4 Cd1 N4 88.89(10) 4_556 6_657
C1 O1 Cd1 93.7(2) . .
C8 O3 Cd1 175.8(2) . 6_557
O4A O4A N6 78.7(10) 7_565 .
N6 O5A O5A 55.8(15) . 7_565
C9 N1 Cd1 132.09(15) . .
C10 N1 Cd1 122.16(16) . .
C10 N1 C9 105.8(2) . .
C10 N2 C11 106.42(19) . .
C10 N2 C12 125.74(18) . .
C11 N2 C12 127.64(19) . .
C17 N3 C14 125.20(18) . .
C17 N3 C19 106.40(18) . .
C19 N3 C14 128.18(19) . .
C17 N4 Cd1 122.22(16) . 6_557
C17 N4 C18 105.62(19) . .
C18 N4 Cd1 132.01(15) . 6_557
C16 N5 C15 118.5(2) . .
O4 N6 O5 129.8(19) . .
O4 N6 C7 109.7(18) . .
O4A N6 O4A 23(2) 7_565 .
O4A N6 O5A 103.4(16) . 7_565
O4A N6 O5A 116.8(11) 7_565 7_565
O4A N6 O5A 103.4(16) 7_565 .
O4A N6 O5A 116.8(11) . .
O4A N6 C7 124.7(11) 7_565 .
O4A N6 C7 124.7(11) . .
O5 N6 C7 120.5(6) . .
O5A N6 O5A 68(3) . 7_565
O5A N6 C7 114.2(8) 7_565 .
O5A N6 C7 114.2(8) . .
O1 C1 O1 122.3(4) . 7_565
O1 C1 C2 118.81(18) 7_565 .
O1 C1 C2 118.81(18) . .
C3 C2 C1 123.5(3) . .
C3 C2 C7 116.8(3) . .
C7 C2 C1 119.7(3) . .
C2 C3 C8 123.2(3) . .
C4 C3 C2 120.1(3) . .
C4 C3 C8 116.6(3) . .
C3 C4 H4 119.4 . .
C5 C4 C3 121.3(3) . .
C5 C4 H4 119.4 . .
C4 C5 H5 120.3 . .
C6 C5 C4 119.4(3) . .
C6 C5 H5 120.3 . .
C5 C6 H6 120.3 . .
C5 C6 C7 119.5(3) . .
C7 C6 H6 120.3 . .
C2 C7 N6 121.1(3) . .
C6 C7 N6 116.0(3) . .
C6 C7 C2 122.9(3) . .
O2 C8 O3 125.1(3) . .
O2 C8 C3 119.2(3) . .
O3 C8 C3 115.7(3) . .
N1 C9 H9 124.9 . .
C11 C9 N1 110.2(2) . .
C11 C9 H9 124.9 . .
N1 C10 N2 111.7(2) . .
N1 C10 H10 124.2 . .
N2 C10 H10 124.2 . .
N2 C11 H11 127.0 . .
C9 C11 N2 106.0(2) . .
C9 C11 H11 127.0 . .
C13 C12 N2 120.38(19) . .
C16 C12 N2 120.72(19) . .
C16 C12 C13 118.9(2) . .
C12 C13 H13 120.7 . .
C14 C13 C12 118.6(2) . .
C14 C13 H13 120.7 . .
C13 C14 N3 120.36(19) . .
C13 C14 C15 119.3(2) . .
C15 C14 N3 120.3(2) . .
N5 C15 C14 122.0(2) . .
N5 C15 H15 119.0 . .
C14 C15 H15 119.0 . .
N5 C16 C12 122.7(2) . .
N5 C16 H16 118.6 . .
C12 C16 H16 118.6 . .
N3 C17 H17 124.1 . .
N4 C17 N3 111.7(2) . .
N4 C17 H17 124.1 . .
N4 C18 H18 124.9 . .
C19 C18 N4 110.3(2) . .
C19 C18 H18 124.9 . .
N3 C19 H19 127.0 . .
C18 C19 N3 106.0(2) . .
C18 C19 H19 127.0 . .
H1WA O1W H1WB 112.5 . .

loop_
_geom_bond_atom_site_label_1
_geom_bond_atom_site_label_2
_geom_bond_distance
_geom_bond_site_symmetry_2
Cd1 O1 2.543(2) .
Cd1 O1 2.543(2) 7_565
Cd1 O3 2.551(2) 6_657
Cd1 N1 2.317(2) .
Cd1 N1 2.317(2) 7_565
Cd1 N4 2.3304(19) 4_556
Cd1 N4 2.3304(19) 6_657
O1 C1 1.228(2) .
O2 C8 1.234(4) .
O3 Cd1 2.551(2) 6_557
O3 C8 1.241(4) .
O4 N6 1.217(8) .
O4A O4A 0.47(4) 7_565
O4A N6 1.214(7) .
O5 N6 1.250(7) .
O5A O5A 1.42(5) 7_565
O5A N6 1.262(7) .
N1 C9 1.372(3) .
N1 C10 1.306(3) .
N2 C10 1.354(3) .
N2 C11 1.381(3) .
N2 C12 1.414(3) .
N3 C14 1.418(3) .
N3 C17 1.357(3) .
N3 C19 1.380(3) .
N4 Cd1 2.3304(19) 6_557
N4 C17 1.304(3) .
N4 C18 1.373(3) .
N5 C15 1.333(3) .
N5 C16 1.329(3) .
N6 O4A 1.214(7) 7_565
N6 O5A 1.262(7) 7_565
N6 C7 1.478(4) .
C1 O1 1.228(2) 7_565
C1 C2 1.514(4) .
C2 C3 1.394(4) .
C2 C7 1.399(4) .
C3 C4 1.391(4) .
C3 C8 1.534(4) .
C4 H4 0.9300 .
C4 C5 1.391(5) .
C5 H5 0.9300 .
C5 C6 1.360(5) .
C6 H6 0.9300 .
C6 C7 1.383(5) .
C9 H9 0.9300 .
C9 C11 1.347(3) .
C10 H10 0.9300 .
C11 H11 0.9300 .
C12 C13 1.377(3) .
C12 C16 1.375(3) .
C13 H13 0.9300 .
C13 C14 1.374(3) .
C14 C15 1.380(3) .
C15 H15 0.9300 .
C16 H16 0.9300 .
C17 H17 0.9300 .
C18 H18 0.9300 .
C18 C19 1.347(3) .
C19 H19 0.9300 .
O1W H1WA 0.8582 .
O1W H1WB 0.8499 .

loop_
_geom_hbond_atom_site_label_D
_geom_hbond_atom_site_label_H
_geom_hbond_atom_site_label_A
_geom_hbond_distance_DH
_geom_hbond_distance_HA
_geom_hbond_distance_DA
_geom_hbond_angle_DHA
_geom_hbond_site_symmetry_A
O1W H1WA O1 0.86 1.94 2.787(3) 166.9 .
O1W H1WB N5 0.85 2.22 3.060(3) 170.3 7_564
